data_4085244
loop_
_publ_author_name
'Goodwin, Conrad A. P.'
'Joslin, Kristian C.'
'Lockyer, Selena J.'
'Formanuik, Alasdair'
'Morris, Gareth A.'
'Ortu, Fabrizio'
'Vitorica-Yrezabal, I\~nigo. J.'
'Mills, David P.'

_publ_section_title
;
 Homoleptic Trigonal Planar Lanthanide Complexes Stabilized by Superbulky
 Silylamide Ligands
;
_journal_issue 11
_journal_name_full Organometallics
_journal_page_first 2314
_journal_paper_doi 10.1021/om501123e
_journal_volume 34
_journal_year 2015
_chemical_formula_moiety 'C26 H60 Li2 N2 O2 Si2'
_chemical_formula_sum 'C26 H60 Li2 N2 O2 Si2'
_chemical_formula_weight 502.82
_space_group_crystal_system triclinic
_space_group_IT_number 2
_space_group_name_Hall '-P 1'
_space_group_name_H-M_alt 'P -1'
_symmetry_space_group_name_Hall '-P 1'
_symmetry_space_group_name_H-M 'P -1'
_atom_sites_solution_hydrogens geom
_audit_creation_date 2014-08-07
_audit_creation_method
;
Olex2 1.2
(compiled 2014.05.21 svn.r2940 for OlexSys, GUI svn.r4846)
;
_cell_angle_alpha 101.206(11)
_cell_angle_beta 105.344(10)
_cell_angle_gamma 91.823(10)
_cell_formula_units_Z 1
_cell_length_a 8.4756(9)
_cell_length_b 9.3105(13)
_cell_length_c 11.1845(14)
_cell_measurement_reflns_used 2129
_cell_measurement_temperature 150.05(13)
_cell_measurement_theta_max 25.6200
_cell_measurement_theta_min 3.5510
_cell_volume 831.67(19)
_computing_cell_refinement
;
CrysAlisPro, Agilent Technologies,
Version 1.171.36.28 (release 01-02-2013 CrysAlis171 .NET)
(compiled Feb  1 2013,16:14:44)
;
_computing_data_collection
;
CrysAlisPro, Agilent Technologies,
Version 1.171.36.28 (release 01-02-2013 CrysAlis171 .NET)
(compiled Feb  1 2013,16:14:44)
;
_computing_data_reduction
;
CrysAlisPro, Agilent Technologies,
Version 1.171.36.28 (release 01-02-2013 CrysAlis171 .NET)
(compiled Feb  1 2013,16:14:44)
;
_computing_molecular_graphics 'Olex2 (Dolomanov et al., 2009)'
_computing_publication_material 'Olex2 (Dolomanov et al., 2009)'
_computing_structure_refinement 'ShelXL (Sheldrick, 2008)'
_diffrn_ambient_temperature 150.05(13)
_diffrn_detector_area_resol_mean 10.3705
_diffrn_measured_fraction_theta_full 0.9826
_diffrn_measured_fraction_theta_max 0.8143
_diffrn_measurement_details
;
  1 omega  -36.00   52.00   1.0000    5.0000
omega____ theta____ kappa____ phi______ frames
    -      -11.6555   57.0000  150.0000 88

  2 omega  -85.00   11.00   1.0000    5.0000
omega____ theta____ kappa____ phi______ frames
    -      -11.6555  -57.0000    0.0000 96

  3 omega   35.00  102.00   1.0000    5.0000
omega____ theta____ kappa____ phi______ frames
    -       11.6555  178.0000    0.0000 67
;
_diffrn_measurement_device_type 'SuperNova, Single source at offset, Atlas'
_diffrn_measurement_method '\w scans'
_diffrn_orient_matrix_UB_11 0.0388084000
_diffrn_orient_matrix_UB_12 -0.0661261000
_diffrn_orient_matrix_UB_13 0.0027713000
_diffrn_orient_matrix_UB_21 0.0059255000
_diffrn_orient_matrix_UB_22 -0.0046747000
_diffrn_orient_matrix_UB_23 -0.0627001000
_diffrn_orient_matrix_UB_31 0.0777709000
_diffrn_orient_matrix_UB_32 0.0410380000
_diffrn_orient_matrix_UB_33 0.0242057000
_diffrn_radiation_monochromator mirror
_diffrn_radiation_type MoK\a
_diffrn_radiation_wavelength 0.71073
_diffrn_reflns_av_R_equivalents 0.0271
_diffrn_reflns_av_unetI/netI 0.0669
_diffrn_reflns_Laue_measured_fraction_full 0.888
_diffrn_reflns_Laue_measured_fraction_max 0.987
_diffrn_reflns_limit_h_max 8
_diffrn_reflns_limit_h_min -10
_diffrn_reflns_limit_k_max 11
_diffrn_reflns_limit_k_min -9
_diffrn_reflns_limit_l_max 13
_diffrn_reflns_limit_l_min -13
_diffrn_reflns_number 5043
_diffrn_reflns_point_group_measured_fraction_full 0.888
_diffrn_reflns_point_group_measured_fraction_max 0.987
_diffrn_reflns_theta_full 26.000
_diffrn_reflns_theta_max 25.026
_diffrn_reflns_theta_min 3.251
_diffrn_source 'SuperNova (Mo) X-ray Source'
_exptl_absorpt_coefficient_mu 0.128
_exptl_absorpt_correction_T_max 0.992
_exptl_absorpt_correction_T_min 0.990
_exptl_absorpt_correction_type analytical
_exptl_absorpt_process_details
;
CrysAlisPro, Agilent Technologies,
Version 1.171.36.28 (release 01-02-2013 CrysAlis171 .NET)
(compiled Feb  1 2013,16:14:44)
Analytical numeric absorption correction using a multifaceted crystal
            model based on expressions derived by R.C. Clark & J.S. Reid.
(Clark, R. C. & Reid, J. S. (1995). Acta Cryst. A51, 887-897)
;
_exptl_crystal_colour 'clear colourless'
_exptl_crystal_colour_lustre clear
_exptl_crystal_colour_primary colourless
_exptl_crystal_density_diffrn 1.004
_exptl_crystal_description Block
_exptl_crystal_F_000 280
_exptl_crystal_size_max 0.2761
_exptl_crystal_size_mid 0.2099
_exptl_crystal_size_min 0.1876
_refine_diff_density_max 0.264
_refine_diff_density_min -0.372
_refine_diff_density_rms 0.049
_refine_ls_extinction_method none
_refine_ls_goodness_of_fit_ref 1.065
_refine_ls_hydrogen_treatment constr
_refine_ls_matrix_type full
_refine_ls_number_parameters 200
_refine_ls_number_reflns 2902
_refine_ls_number_restraints 178
_refine_ls_restrained_S_all 1.082
_refine_ls_R_factor_all 0.0806
_refine_ls_R_factor_gt 0.0593
_refine_ls_shift/su_max 0.000
_refine_ls_shift/su_mean 0.000
_refine_ls_structure_factor_coef Fsqd
_refine_ls_weighting_details 'w=1/[\s^2^(Fo^2^)+(0.0362P)^2^+0.5405P] where P=(Fo^2^+2Fc^2^)/3'
_refine_ls_weighting_scheme calc
_refine_ls_wR_factor_gt 0.1178
_refine_ls_wR_factor_ref 0.1379
_reflns_Friedel_coverage 0.000
_reflns_number_gt 2312
_reflns_number_total 2902
_reflns_threshold_expression 'I > 2\s(I)'
_cod_data_source_file om501123e_si_002.cif
_cod_data_source_block 2
_cod_depositor_comments 'Adding full bibliography for 4085243--4085254.cif.'
_cod_database_code 4085244
_manchester_internal_coll_name adpm5
_manchester_internal_coll_client CAPG/SL/DPM
_manchester_internal_coll_type custom
_manchester_internal_coll_frame_time 5.00
_manchester_internal_coll_frame_width 1
_manchester_internal_coll_frame_method '\w scans'
_manchester_internal_coll_user CAPG
_manchester_internal_coll_date 30/10/2013
_manchester_internal_process_user CAPG
_manchester_internal_process_date 09/11/2013
_manchester_internal_solution_user CAPG
_manchester_internal_solution_date 09/11/2013
_manchester_internal_refinement_user CAPG
_manchester_internal_refinement_date 09/11/2013
_manchester_internal_validation_user 'Inigo J. Vitorica-Yrezabal'
_manchester_internal_validation_date 07/08/14
_manchester_internal_archive_date 07/08/14
_shelxl_version_number 2014/6
_chemical_oxdiff_formula H22C9SiNLi
_shelx_space_group_comment
;
The symmetry employed for this shelxl refinement is uniquely defined
by the following loop, which should always be used as a source of
symmetry information in preference to the above space-group names.
They are only intended as comments.
;
_reflns_odcompleteness_completeness 98.26
_reflns_odcompleteness_iscentric 1
_reflns_odcompleteness_theta 26.32
_olex2_refinement_description
;
1. Fixed Uiso
 At 1.2 times of:
  All C(H) groups, All C(H,H) groups, All N(H) groups
 At 1.5 times of:
  All C(H,H,H) groups
2. Restrained distances
 C13-C12 \\sim C12-C11 \\sim C11-C10
 with sigma of 0.02
 C12-C11A \\sim C12-C11
 with sigma of 0.02
 C11A-C10 \\sim C11-C10
 with sigma of 0.02
 C13-C12 \\sim C12-C11A \\sim C11A-C10
 with sigma of 0.02
3. Uiso/Uaniso restraints and constraints
O1 \\sim C10 \\sim C13 \\sim C12 \\sim C11A \\sim C11: within 1.7A with sigma
of 0.04 and sigma for terminal atoms of 0.08
C13 \\sim C13A \\sim C12A \\sim C12 \\sim C11A \\sim C11 \\sim C10A \\sim C10:
within 1.7A with sigma of 0.04 and sigma for terminal atoms of 0.08
4. Rigid body (RIGU) restrains
 C10, C11, C12, C13, O1
 with sigma for 1-2 distances of 0.004 and sigma for 1-3 distances of 0.004
 C10A, O1A, C13A, C12A, C11A
 with sigma for 1-2 distances of 0.004 and sigma for 1-3 distances of 0.004
5. Others
 Sof(C11A)=Sof(H11C)=Sof(H11D)=Sof(C13A)=Sof(H13C)=Sof(H13D)=Sof(C12A)=
 Sof(H12C)=Sof(H12D)=Sof(C10A)=Sof(H10C)=Sof(H10D)=Sof(O1A)=1-FVAR(1)
 Sof(C10)=Sof(H10A)=Sof(H10B)=Sof(C12)=Sof(H12A)=Sof(H12B)=Sof(C13)=Sof(H13A)=
 Sof(H13B)=Sof(O1)=Sof(C11)=Sof(H11A)=Sof(H11B)=FVAR(1)
6.a Ternary CH refined with riding coordinates:
 C1(H1), C4(H4), C7(H7), N1(H1A)
6.b Secondary CH2 refined with riding coordinates:
 C10(H10A,H10B), C12(H12A,H12B), C13(H13A,H13B), C11(H11A,H11B), C11A(H11C,
 H11D), C13A(H13C,H13D), C12A(H12C,H12D), C10A(H10C,H10D)
6.c Me refined with riding coordinates:
 C2(H2A,H2B,H2C), C3(H3A,H3B,H3C), C5(H5A,H5B,H5C), C6(H6A,H6B,H6C), C8(H8A,
 H8B,H8C), C9(H9A,H9B,H9C)
;
_olex2_submission_special_instructions 'No special instructions were received'

loop_
_space_group_symop_operation_xyz
'x, y, z'
'-x, -y, -z'

loop_
_atom_site_label
_atom_site_type_symbol
_atom_site_fract_x
_atom_site_fract_y
_atom_site_fract_z
_atom_site_U_iso_or_equiv
_atom_site_adp_type
_atom_site_occupancy
_atom_site_site_symmetry_order
_atom_site_calc_flag
_atom_site_refinement_flags_posn
_atom_site_refinement_flags_occupancy
_atom_site_disorder_assembly
_atom_site_disorder_group
C1 C 0.3970(3) 0.1574(3) 0.8369(2) 0.0371(7) Uani 1 1 d . . . .
H1 H 0.3160 0.1032 0.8637 0.045 Uiso 1 1 calc R . . .
C2 C 0.5276(4) 0.0509(3) 0.8217(3) 0.0506(8) Uani 1 1 d . . . .
H2A H 0.4810 -0.0297 0.7517 0.076 Uiso 1 1 calc R . . .
H2B H 0.6182 0.1014 0.8061 0.076 Uiso 1 1 calc R . . .
H2C H 0.5655 0.0142 0.8979 0.076 Uiso 1 1 calc R . . .
C3 C 0.4700(4) 0.2868(3) 0.9487(3) 0.0584(9) Uani 1 1 d . . . .
H3A H 0.3873 0.3531 0.9575 0.088 Uiso 1 1 calc R . . .
H3B H 0.5078 0.2506 1.0251 0.088 Uiso 1 1 calc R . . .
H3C H 0.5605 0.3377 0.9332 0.088 Uiso 1 1 calc R . . .
C4 C 0.1129(3) 0.3215(3) 0.7205(2) 0.0372(7) Uani 1 1 d . . . .
H4 H 0.1687 0.4113 0.7803 0.045 Uiso 1 1 calc R . . .
C5 C 0.0041(4) 0.2501(4) 0.7839(3) 0.0598(9) Uani 1 1 d . . . .
H5A H 0.0710 0.2197 0.8568 0.090 Uiso 1 1 calc R . . .
H5B H -0.0682 0.3193 0.8099 0.090 Uiso 1 1 calc R . . .
H5C H -0.0597 0.1659 0.7252 0.090 Uiso 1 1 calc R . . .
C6 C 0.0032(4) 0.3685(4) 0.6053(3) 0.0586(9) Uani 1 1 d . . . .
H6A H 0.0701 0.4142 0.5636 0.088 Uiso 1 1 calc R . . .
H6B H -0.0605 0.2837 0.5475 0.088 Uiso 1 1 calc R . . .
H6C H -0.0691 0.4371 0.6322 0.088 Uiso 1 1 calc R . . .
C7 C 0.4095(4) 0.3213(3) 0.6166(3) 0.0455(7) Uani 1 1 d . . . .
H7 H 0.3320 0.3500 0.5450 0.055 Uiso 1 1 calc R . . .
C8 C 0.4940(5) 0.4664(4) 0.7027(4) 0.0836(13) Uani 1 1 d . . . .
H8A H 0.4161 0.5192 0.7386 0.125 Uiso 1 1 calc R . . .
H8B H 0.5827 0.4469 0.7696 0.125 Uiso 1 1 calc R . . .
H8C H 0.5363 0.5244 0.6541 0.125 Uiso 1 1 calc R . . .
C9 C 0.5310(4) 0.2344(4) 0.5579(3) 0.0617(9) Uani 1 1 d . . . .
H9A H 0.4758 0.1437 0.5042 0.093 Uiso 1 1 calc R . . .
H9B H 0.5735 0.2914 0.5086 0.093 Uiso 1 1 calc R . . .
H9C H 0.6198 0.2138 0.6241 0.093 Uiso 1 1 calc R . . .
C10 C 0.1685(11) 0.2095(11) 0.2666(8) 0.0513(18) Uani 0.70(2) 1 d . P A 1
H10A H 0.2283 0.1226 0.2592 0.062 Uiso 0.70(2) 1 calc R P A 1
H10B H 0.2381 0.2868 0.3320 0.062 Uiso 0.70(2) 1 calc R P A 1
C12 C -0.0555(11) 0.2720(9) 0.1075(9) 0.0568(19) Uani 0.70(2) 1 d . P A 1
H12A H -0.1091 0.2084 0.0261 0.068 Uiso 0.70(2) 1 calc R P A 1
H12B H -0.0773 0.3726 0.1023 0.068 Uiso 0.70(2) 1 calc R P A 1
C13 C -0.1202(13) 0.2260(12) 0.2142(9) 0.0411(19) Uani 0.70(2) 1 d . P A 1
H13A H -0.1624 0.3085 0.2599 0.049 Uiso 0.70(2) 1 calc R P A 1
H13B H -0.2068 0.1465 0.1788 0.049 Uiso 0.70(2) 1 calc R P A 1
Li1 Li 0.0051(6) 0.0674(5) 0.4197(4) 0.0407(11) Uani 1 1 d . . . .
N1 N 0.1844(2) 0.0527(2) 0.57128(18) 0.0317(5) Uani 1 1 d . . . .
H1A H 0.2660 -0.0101 0.5467 0.038 Uiso 1 1 calc R . . .
O1 O 0.0220(15) 0.1783(15) 0.2976(10) 0.0398(19) Uani 0.70(2) 1 d . P A 1
Si1 Si 0.27793(8) 0.20406(7) 0.68120(6) 0.0308(2) Uani 1 1 d . . . .
C11 C 0.1207(8) 0.2583(18) 0.1409(8) 0.093(3) Uani 0.70(2) 1 d . P A 1
H11A H 0.1799 0.3520 0.1484 0.112 Uiso 0.70(2) 1 calc R P A 1
H11B H 0.1479 0.1866 0.0757 0.112 Uiso 0.70(2) 1 calc R P A 1
C11A C 0.1074(18) 0.188(2) 0.1218(11) 0.050(4) Uani 0.30(2) 1 d . P A 2
H11C H 0.1229 0.1010 0.0638 0.059 Uiso 0.30(2) 1 calc R P A 2
H11D H 0.1757 0.2703 0.1156 0.059 Uiso 0.30(2) 1 calc R P A 2
C13A C -0.116(3) 0.203(3) 0.182(2) 0.049(5) Uani 0.30(2) 1 d . P A 2
H13C H -0.2146 0.1353 0.1520 0.059 Uiso 0.30(2) 1 calc R P A 2
H13D H -0.1437 0.2966 0.2228 0.059 Uiso 0.30(2) 1 calc R P A 2
C12A C -0.062(2) 0.218(3) 0.092(2) 0.069(5) Uani 0.30(2) 1 d . P A 2
H12C H -0.0726 0.3173 0.0780 0.083 Uiso 0.30(2) 1 calc R P A 2
H12D H -0.1245 0.1503 0.0148 0.083 Uiso 0.30(2) 1 calc R P A 2
C10A C 0.142(2) 0.169(3) 0.225(2) 0.052(4) Uani 0.30(2) 1 d . P A 2
H10C H 0.2116 0.2540 0.2810 0.062 Uiso 0.30(2) 1 calc R P A 2
H10D H 0.2047 0.0842 0.2293 0.062 Uiso 0.30(2) 1 calc R P A 2
O1A O 0.004(3) 0.148(3) 0.269(2) 0.037(4) Uani 0.30(2) 1 d . P A 2

loop_
_atom_site_aniso_label
_atom_site_aniso_U_11
_atom_site_aniso_U_22
_atom_site_aniso_U_33
_atom_site_aniso_U_23
_atom_site_aniso_U_13
_atom_site_aniso_U_12
C1 0.0314(15) 0.0359(14) 0.0372(14) 0.0037(12) 0.0005(12) 0.0006(12)
C2 0.0420(18) 0.0554(18) 0.0500(17) 0.0140(14) 0.0020(14) 0.0134(14)
C3 0.063(2) 0.0502(18) 0.0444(17) 0.0000(14) -0.0087(16) 0.0026(16)
C4 0.0333(15) 0.0347(14) 0.0395(15) 0.0019(12) 0.0071(12) 0.0038(12)
C5 0.052(2) 0.087(2) 0.0551(19) 0.0291(18) 0.0268(16) 0.0301(18)
C6 0.052(2) 0.071(2) 0.070(2) 0.0376(18) 0.0284(17) 0.0317(17)
C7 0.0378(17) 0.0441(16) 0.0519(17) 0.0079(14) 0.0104(14) -0.0065(13)
C8 0.091(3) 0.060(2) 0.092(3) 0.008(2) 0.025(2) -0.041(2)
C9 0.0373(18) 0.081(2) 0.075(2) 0.0269(19) 0.0218(17) 0.0013(17)
C10 0.042(3) 0.075(4) 0.036(4) 0.015(3) 0.010(3) -0.009(3)
C12 0.077(4) 0.052(4) 0.044(3) 0.019(3) 0.016(3) 0.002(3)
C13 0.048(3) 0.044(3) 0.033(4) 0.015(3) 0.009(3) 0.003(2)
Li1 0.041(3) 0.042(2) 0.036(2) 0.010(2) 0.005(2) -0.006(2)
N1 0.0226(11) 0.0347(11) 0.0347(12) 0.0037(9) 0.0054(9) 0.0012(9)
O1 0.038(3) 0.047(5) 0.035(4) 0.017(4) 0.006(3) -0.002(3)
Si1 0.0237(4) 0.0311(4) 0.0342(4) 0.0047(3) 0.0039(3) -0.0008(3)
C11 0.056(3) 0.163(8) 0.062(4) 0.051(5) 0.004(3) -0.043(4)
C11A 0.041(6) 0.080(9) 0.031(5) 0.011(5) 0.016(4) 0.004(6)
C13A 0.028(5) 0.082(12) 0.034(8) 0.014(8) 0.002(5) 0.004(5)
C12A 0.045(6) 0.125(13) 0.041(6) 0.026(8) 0.010(4) 0.011(7)
C10A 0.030(6) 0.091(12) 0.039(7) 0.020(7) 0.013(5) 0.012(6)
O1A 0.030(5) 0.054(11) 0.023(7) 0.005(6) 0.003(5) -0.005(6)

loop_
_atom_type_symbol
_atom_type_description
_atom_type_scat_dispersion_real
_atom_type_scat_dispersion_imag
_atom_type_scat_source
C C 0.0033 0.0016 'International Tables Vol C Tables 4.2.6.8 and 6.1.1.4'
H H 0.0000 0.0000 'International Tables Vol C Tables 4.2.6.8 and 6.1.1.4'
Li Li -0.0003 0.0001 'International Tables Vol C Tables 4.2.6.8 and 6.1.1.4'
N N 0.0061 0.0033 'International Tables Vol C Tables 4.2.6.8 and 6.1.1.4'
O O 0.0106 0.0060 'International Tables Vol C Tables 4.2.6.8 and 6.1.1.4'
Si Si 0.0817 0.0704 'International Tables Vol C Tables 4.2.6.8 and 6.1.1.4'

loop_
_exptl_crystal_face_index_h
_exptl_crystal_face_index_k
_exptl_crystal_face_index_l
_exptl_crystal_face_perp_dist
_exptl_oxdiff_crystal_face_indexfrac_h
_exptl_oxdiff_crystal_face_indexfrac_k
_exptl_oxdiff_crystal_face_indexfrac_l
_exptl_oxdiff_crystal_face_x
_exptl_oxdiff_crystal_face_y
_exptl_oxdiff_crystal_face_z
11 -5 -1 0.1108 10.9932 -4.9903 -0.9950 0.7539 0.1509 0.6261
-9 -3 12 0.1351 -8.9898 -3.0008 11.9867 -0.1172 -0.7908 -0.5322
4 -12 -2 0.0827 3.9979 -11.9810 -1.9951 0.9419 0.2048 -0.2291
-7 11 1 0.1135 -6.9963 10.9822 0.9953 -0.9950 -0.1552 -0.0693
-9 -8 2 0.0910 -8.9929 -7.9905 1.9968 0.1849 -0.1411 -0.9790
1 12 1 0.1252 0.9987 11.9822 0.9975 -0.7508 -0.1126 0.5935
-1 2 14 0.1230 -0.9946 1.9927 13.9864 -0.1316 -0.8922 0.3430
-1 11 -11 0.0628 -1.0043 10.9869 -10.9919 -0.7960 0.6319 0.1067
1 -2 -14 0.0779 0.9946 -1.9927 -13.9864 0.1316 0.8922 -0.3430
10 5 1 0.1477 9.9937 4.9942 1.0012 0.0604 -0.0269 1.0064
-1 -8 14 0.1134 -0.9937 -7.9926 13.9880 0.5287 -0.8456 -0.0667
-3 8 10 0.1136 -2.9953 7.9847 9.9886 -0.6166 -0.6814 0.3365
12 -3 -4 0.0951 11.9913 -2.9921 -3.9923 0.6522 0.3354 0.7131
9 -3 7 0.1476 8.9971 -2.9960 6.9966 0.5667 -0.3714 0.7461

loop_
_geom_angle_atom_site_label_1
_geom_angle_atom_site_label_2
_geom_angle_atom_site_label_3
_geom_angle
_geom_angle_site_symmetry_1
_geom_angle_site_symmetry_3
C2 C1 H1 105.1 . .
C2 C1 C3 110.0(2) . .
C2 C1 Si1 113.34(19) . .
C3 C1 H1 105.1 . .
C3 C1 Si1 116.98(18) . .
Si1 C1 H1 105.1 . .
C1 C2 H2A 109.5 . .
C1 C2 H2B 109.5 . .
C1 C2 H2C 109.5 . .
H2A C2 H2B 109.5 . .
H2A C2 H2C 109.5 . .
H2B C2 H2C 109.5 . .
C1 C3 H3A 109.5 . .
C1 C3 H3B 109.5 . .
C1 C3 H3C 109.5 . .
H3A C3 H3B 109.5 . .
H3A C3 H3C 109.5 . .
H3B C3 H3C 109.5 . .
C5 C4 H4 107.1 . .
C5 C4 C6 108.2(2) . .
C5 C4 Si1 113.74(19) . .
C6 C4 H4 107.1 . .
C6 C4 Si1 113.1(2) . .
Si1 C4 H4 107.1 . .
C4 C5 H5A 109.5 . .
C4 C5 H5B 109.5 . .
C4 C5 H5C 109.5 . .
H5A C5 H5B 109.5 . .
H5A C5 H5C 109.5 . .
H5B C5 H5C 109.5 . .
C4 C6 H6A 109.5 . .
C4 C6 H6B 109.5 . .
C4 C6 H6C 109.5 . .
H6A C6 H6B 109.5 . .
H6A C6 H6C 109.5 . .
H6B C6 H6C 109.5 . .
C8 C7 H7 104.6 . .
C8 C7 C9 110.7(3) . .
C8 C7 Si1 117.6(2) . .
C9 C7 H7 104.6 . .
C9 C7 Si1 113.3(2) . .
Si1 C7 H7 104.6 . .
C7 C8 H8A 109.5 . .
C7 C8 H8B 109.5 . .
C7 C8 H8C 109.5 . .
H8A C8 H8B 109.5 . .
H8A C8 H8C 109.5 . .
H8B C8 H8C 109.5 . .
C7 C9 H9A 109.5 . .
C7 C9 H9B 109.5 . .
C7 C9 H9C 109.5 . .
H9A C9 H9B 109.5 . .
H9A C9 H9C 109.5 . .
H9B C9 H9C 109.5 . .
H10A C10 H10B 108.5 . .
O1 C10 H10A 110.3 . .
O1 C10 H10B 110.3 . .
O1 C10 C11 107.3(7) . .
C11 C10 H10A 110.3 . .
C11 C10 H10B 110.3 . .
H12A C12 H12B 108.6 . .
C13 C12 H12A 110.4 . .
C13 C12 H12B 110.4 . .
C11 C12 H12A 110.4 . .
C11 C12 H12B 110.4 . .
C11 C12 C13 106.8(7) . .
C12 C13 H13A 110.8 . .
C12 C13 H13B 110.8 . .
H13A C13 H13B 108.8 . .
O1 C13 C12 104.9(8) . .
O1 C13 H13A 110.8 . .
O1 C13 H13B 110.8 . .
N1 Li1 Li1 52.15(17) . 2_556
N1 Li1 Li1 53.01(19) 2_556 2_556
N1 Li1 N1 105.2(2) 2_556 .
N1 Li1 O1A 121.9(8) 2_556 .
O1 Li1 Li1 177.5(5) . 2_556
O1 Li1 N1 125.4(4) . .
O1 Li1 N1 129.5(4) . 2_556
O1A Li1 Li1 170.9(9) . 2_556
O1A Li1 N1 132.1(8) . .
Li1 N1 Li1 74.8(2) 2_556 .
Li1 N1 H1A 110.5 . .
Li1 N1 H1A 110.5 2_556 .
Si1 N1 Li1 121.38(17) . .
Si1 N1 Li1 124.54(18) . 2_556
Si1 N1 H1A 110.5 . .
C10 O1 C13 112.1(8) . .
C10 O1 Li1 124.6(8) . .
C13 O1 Li1 122.9(9) . .
C4 Si1 C1 105.80(12) . .
C4 Si1 C7 106.31(13) . .
C7 Si1 C1 112.36(13) . .
N1 Si1 C1 112.38(11) . .
N1 Si1 C4 107.98(11) . .
N1 Si1 C7 111.57(12) . .
C10 C11 H11A 110.1 . .
C10 C11 H11B 110.1 . .
C12 C11 C10 108.0(6) . .
C12 C11 H11A 110.1 . .
C12 C11 H11B 110.1 . .
H11A C11 H11B 108.4 . .
H11C C11A H11D 108.6 . .
C12A C11A H11C 110.4 . .
C12A C11A H11D 110.4 . .
C10A C11A H11C 110.4 . .
C10A C11A H11D 110.4 . .
C10A C11A C12A 106.6(16) . .
H13C C13A H13D 108.3 . .
C12A C13A H13C 109.9 . .
C12A C13A H13D 109.9 . .
C12A C13A O1A 109(2) . .
O1A C13A H13C 109.9 . .
O1A C13A H13D 109.9 . .
C11A C12A H12C 110.1 . .
C11A C12A H12D 110.1 . .
C13A C12A C11A 107.9(19) . .
C13A C12A H12C 110.1 . .
C13A C12A H12D 110.1 . .
H12C C12A H12D 108.4 . .
C11A C10A H10C 109.0 . .
C11A C10A H10D 109.0 . .
C11A C10A O1A 112.8(16) . .
H10C C10A H10D 107.8 . .
O1A C10A H10C 109.0 . .
O1A C10A H10D 109.0 . .
C13A O1A Li1 134(2) . .
C13A O1A C10A 101(2) . .
C10A O1A Li1 125.0(18) . .

loop_
_geom_bond_atom_site_label_1
_geom_bond_atom_site_label_2
_geom_bond_distance
_geom_bond_site_symmetry_2
C1 H1 0.9800 .
C1 C2 1.530(4) .
C1 C3 1.534(3) .
C1 Si1 1.906(3) .
C2 H2A 0.9600 .
C2 H2B 0.9600 .
C2 H2C 0.9600 .
C3 H3A 0.9600 .
C3 H3B 0.9600 .
C3 H3C 0.9600 .
C4 H4 0.9800 .
C4 C5 1.513(4) .
C4 C6 1.525(4) .
C4 Si1 1.892(3) .
C5 H5A 0.9600 .
C5 H5B 0.9600 .
C5 H5C 0.9600 .
C6 H6A 0.9600 .
C6 H6B 0.9600 .
C6 H6C 0.9600 .
C7 H7 0.9800 .
C7 C8 1.528(4) .
C7 C9 1.533(4) .
C7 Si1 1.900(3) .
C8 H8A 0.9600 .
C8 H8B 0.9600 .
C8 H8C 0.9600 .
C9 H9A 0.9600 .
C9 H9B 0.9600 .
C9 H9C 0.9600 .
C10 H10A 0.9700 .
C10 H10B 0.9700 .
C10 O1 1.411(12) .
C10 C11 1.518(10) .
C12 H12A 0.9700 .
C12 H12B 0.9700 .
C12 C13 1.562(10) .
C12 C11 1.456(10) .
C13 H13A 0.9700 .
C13 H13B 0.9700 .
C13 O1 1.456(13) .
Li1 Li1 2.399(9) 2_556
Li1 N1 1.963(5) 2_556
Li1 N1 1.985(5) .
Li1 O1 1.897(12) .
Li1 O1A 1.97(3) .
N1 Li1 1.963(5) 2_556
N1 H1A 0.9800 .
N1 Si1 1.693(2) .
C11 H11A 0.9700 .
C11 H11B 0.9700 .
C11A H11C 0.9700 .
C11A H11D 0.9700 .
C11A C12A 1.44(2) .
C11A C10A 1.16(2) .
C13A H13C 0.9700 .
C13A H13D 0.9700 .
C13A C12A 1.25(3) .
C13A O1A 1.39(3) .
C12A H12C 0.9700 .
C12A H12D 0.9700 .
C10A H10C 0.9700 .
C10A H10D 0.9700 .
C10A O1A 1.41(3) .

loop_
_geom_torsion_atom_site_label_1
_geom_torsion_atom_site_label_2
_geom_torsion_atom_site_label_3
_geom_torsion_atom_site_label_4
_geom_torsion
_geom_torsion_site_symmetry_1
C5 C4 Si1 C1 -55.5(2) .
C5 C4 Si1 C7 -175.13(19) .
C5 C4 Si1 N1 65.0(2) .
C6 C4 Si1 C1 -179.4(2) .
C6 C4 Si1 C7 60.9(2) .
C6 C4 Si1 N1 -58.9(2) .
C12 C13 O1 C10 8.8(11) .
C12 C13 O1 Li1 -164.5(7) .
C13 C12 C11 C10 -1.6(10) .
Li1 N1 Si1 C1 70.3(2) 2_556
Li1 N1 Si1 C1 163.0(2) .
Li1 N1 Si1 C4 46.7(2) .
Li1 N1 Si1 C4 -46.0(2) 2_556
Li1 N1 Si1 C7 -162.5(2) 2_556
Li1 N1 Si1 C7 -69.7(2) .
N1 Li1 O1 C10 -152.2(7) 2_556
N1 Li1 O1 C10 28.7(11) .
N1 Li1 O1 C13 20.2(12) 2_556
N1 Li1 O1 C13 -158.9(7) .
O1 C10 C11 C12 6.9(11) .
C11 C10 O1 C13 -9.9(12) .
C11 C10 O1 Li1 163.2(7) .
C11 C12 C13 O1 -4.0(10) .
C11A C10A O1A Li1 164.7(18) .
C11A C10A O1A C13A -18(3) .
C12A C11A C10A O1A 14(3) .
C12A C13A O1A Li1 -169(2) .
C12A C13A O1A C10A 13(3) .
C10A C11A C12A C13A -5(3) .
O1A C13A C12A C11A -6(3) .
